data_4337931
loop_
_publ_author_name
'Zhou, Yunshan'
'Li, Xiaomin'
'Zhang, Lijuan'
'Guo, Yan'
'Shi, Zonghai'

_publ_section_title
;
 3-D Silver(I)-Lanthanide(III) Heterometallic-Organic Frameworks
 Constructed from 2,2'-Bipyridine-3,3'-dicarboxylic Acid: Synthesis,
 Structure, Photoluminescence, and Their Remarkable Thermostability.
;
_journal_issue 7
_journal_name_full 'Inorganic chemistry'
_journal_page_first 3362
_journal_paper_doi 10.1021/ic402718c
_journal_volume 53
_journal_year 2014
_chemical_formula_sum 'C24 H12 Ag Er N4 O8'
_chemical_formula_weight 759.51
_chemical_name_systematic
; 
 ? 
;
_space_group_IT_number 15
_symmetry_cell_setting monoclinic
_symmetry_space_group_name_Hall '-C 2yc'
_symmetry_space_group_name_H-M 'C 1 2/c 1'
_atom_sites_solution_hydrogens geom
_atom_sites_solution_primary direct
_atom_sites_solution_secondary difmap
_audit_creation_method SHELXL-97
_cell_angle_alpha 90.00
_cell_angle_beta 93.319(3)
_cell_angle_gamma 90.00
_cell_formula_units_Z 4
_cell_length_a 24.5295(8)
_cell_length_b 12.1210(5)
_cell_length_c 7.4131(3)
_cell_measurement_reflns_used 2221
_cell_measurement_temperature 293(2)
_cell_measurement_theta_max 29.0975
_cell_measurement_theta_min 3.1265
_cell_volume 2200.38(15)
_computing_structure_refinement 'SHELXL-97 (Sheldrick, 1997)'
_computing_structure_solution 'SHELXS-97 (Sheldrick, 1990)'
_diffrn_ambient_temperature 293(2)
_diffrn_detector_area_resol_mean 16.0971
_diffrn_measured_fraction_theta_full 0.999
_diffrn_measured_fraction_theta_max 0.999
_diffrn_measurement_device_type '?'Xcalibur, Eos, Gemini''
_diffrn_measurement_method '\w scans''
_diffrn_radiation_monochromator graphite
_diffrn_radiation_source 'fine-focus sealed tube'
_diffrn_radiation_type MoK\a
_diffrn_radiation_wavelength 0.71073
_diffrn_reflns_av_R_equivalents 0.0395
_diffrn_reflns_av_sigmaI/netI 0.0566
_diffrn_reflns_limit_h_max 30
_diffrn_reflns_limit_h_min -19
_diffrn_reflns_limit_k_max 11
_diffrn_reflns_limit_k_min -14
_diffrn_reflns_limit_l_max 9
_diffrn_reflns_limit_l_min -9
_diffrn_reflns_number 4903
_diffrn_reflns_theta_full 25.99
_diffrn_reflns_theta_max 25.99
_diffrn_reflns_theta_min 3.29
_exptl_absorpt_coefficient_mu 4.741
_exptl_absorpt_correction_T_max 1.00000
_exptl_absorpt_correction_T_min 0.76629
_exptl_absorpt_correction_type multi-scan
_exptl_crystal_colour 'light pink'
_exptl_crystal_density_diffrn 2.293
_exptl_crystal_density_method 'not measured'
_exptl_crystal_F_000 1452
_exptl_crystal_size_max 0.5
_exptl_crystal_size_mid 0.2
_exptl_crystal_size_min 0.1
_refine_diff_density_max 1.183
_refine_diff_density_min -1.402
_refine_diff_density_rms 0.164
_refine_ls_extinction_method none
_refine_ls_goodness_of_fit_ref 1.053
_refine_ls_hydrogen_treatment mixed
_refine_ls_matrix_type full
_refine_ls_number_parameters 174
_refine_ls_number_reflns 2161
_refine_ls_number_restraints 0
_refine_ls_restrained_S_all 1.053
_refine_ls_R_factor_all 0.0329
_refine_ls_R_factor_gt 0.0300
_refine_ls_shift/su_max 0.000
_refine_ls_shift/su_mean 0.000
_refine_ls_structure_factor_coef Fsqd
_refine_ls_weighting_details 'calc w=1/[\s^2^(Fo^2^)+(0.0205P)^2^+0.0000P] where P=(Fo^2^+2Fc^2^)/3'
_refine_ls_weighting_scheme calc
_refine_ls_wR_factor_gt 0.0611
_refine_ls_wR_factor_ref 0.0637
_reflns_number_gt 2017
_reflns_number_total 2161
_reflns_threshold_expression >2sigma(I)
_cod_data_source_file ic402718c_si_007.cif
_cod_data_source_block ager
_cod_depositor_comments 'Adding full bibliography for 4337926--4337932.cif.'
_cod_original_cell_volume 2200.39(13)
_cod_database_code 4337931

loop_
_symmetry_equiv_pos_as_xyz
'x, y, z'
'-x, y, -z+1/2'
'x+1/2, y+1/2, z'
'-x+1/2, y+1/2, -z+1/2'
'-x, -y, -z'
'x, -y, z-1/2'
'-x+1/2, -y+1/2, -z'
'x+1/2, -y+1/2, z-1/2'

loop_
_atom_site_label
_atom_site_type_symbol
_atom_site_fract_x
_atom_site_fract_y
_atom_site_fract_z
_atom_site_U_iso_or_equiv
_atom_site_adp_type
_atom_site_occupancy
_atom_site_symmetry_multiplicity
_atom_site_calc_flag
_atom_site_refinement_flags
Er1 Er 0.0000 0.05456(2) -0.7500 0.01115(10) Uani 1 2 d S
Ag1 Ag 0.2500 0.2500 0.0000 0.03777(19) Uani 1 2 d S
O1 O 0.06561(12) 0.1668(3) -0.6692(4) 0.0240(8) Uani 1 1 d .
O2 O 0.07550(13) 0.3197(3) -0.5037(5) 0.0324(9) Uani 1 1 d .
O3 O 0.07852(13) 0.0706(3) -0.2663(4) 0.0235(8) Uani 1 1 d .
O4 O 0.02683(11) 0.0950(3) -0.0394(4) 0.0156(7) Uani 1 1 d .
N1 N 0.21766(14) 0.1819(3) -0.2499(5) 0.0207(9) Uani 1 1 d .
N2 N 0.15881(14) 0.3759(4) -0.1352(5) 0.0220(9) Uani 1 1 d .
C1 C 0.24863(19) 0.1235(5) -0.3607(7) 0.0290(13) Uani 1 1 d .
H1 H 0.2838 0.1032 -0.3199 0.035 Uiso 1 1 calc R
C2 C 0.2299(2) 0.0934(5) -0.5316(7) 0.0336(14) Uani 1 1 d .
H2 H 0.2518 0.0518 -0.6041 0.040 Uiso 1 1 calc R
C3 C 0.17852(18) 0.1252(5) -0.5945(6) 0.0275(12) Uani 1 1 d .
H3 H 0.1653 0.1046 -0.7097 0.033 Uiso 1 1 calc R
C4 C 0.14647(17) 0.1880(4) -0.4859(6) 0.0189(10) Uani 1 1 d .
C5 C 0.16720(16) 0.2133(4) -0.3101(6) 0.0161(10) Uani 1 1 d .
C6 C 0.13598(16) 0.2786(4) -0.1793(5) 0.0156(10) Uani 1 1 d .
C7 C 0.08773(17) 0.2421(4) -0.1057(6) 0.0167(10) Uani 1 1 d .
C8 C 0.06073(18) 0.3149(4) 0.0041(6) 0.0196(11) Uani 1 1 d .
H8 H 0.0284 0.2936 0.0535 0.024 Uiso 1 1 calc R
C9 C 0.0818(2) 0.4178(5) 0.0393(7) 0.0279(12) Uani 1 1 d .
H9 H 0.0633 0.4692 0.1059 0.033 Uiso 1 1 calc R
C10 C 0.1319(2) 0.4423(4) -0.0284(7) 0.0269(12) Uani 1 1 d .
H10 H 0.1478 0.5098 0.0030 0.032 Uiso 1 1 calc R
C11 C 0.09148(16) 0.2303(4) -0.5559(5) 0.0168(11) Uani 1 1 d .
C12 C 0.06473(16) 0.1294(4) -0.1387(6) 0.0149(10) Uani 1 1 d .

loop_
_atom_site_aniso_label
_atom_site_aniso_U_11
_atom_site_aniso_U_22
_atom_site_aniso_U_33
_atom_site_aniso_U_23
_atom_site_aniso_U_13
_atom_site_aniso_U_12
Er1 0.01141(15) 0.01191(19) 0.01012(15) 0.000 0.00059(10) 0.000
Ag1 0.0211(3) 0.0670(6) 0.0242(3) -0.0089(3) -0.0074(2) -0.0014(3)
O1 0.0232(16) 0.031(2) 0.0176(16) 0.0017(15) -0.0051(13) -0.0114(15)
O2 0.034(2) 0.026(3) 0.036(2) -0.0072(18) -0.0091(16) 0.0060(17)
O3 0.0283(19) 0.017(2) 0.0258(18) -0.0074(15) 0.0112(14) -0.0110(14)
O4 0.0223(16) 0.0125(19) 0.0125(15) -0.0007(13) 0.0059(12) -0.0059(13)
N1 0.0144(19) 0.027(3) 0.020(2) -0.0009(18) -0.0007(15) 0.0016(17)
N2 0.0188(19) 0.020(3) 0.028(2) -0.0075(19) 0.0008(16) -0.0079(17)
C1 0.019(2) 0.037(4) 0.031(3) -0.003(3) 0.002(2) 0.004(2)
C2 0.025(3) 0.042(4) 0.034(3) -0.010(3) 0.009(2) 0.003(2)
C3 0.024(3) 0.034(4) 0.025(3) -0.013(2) 0.004(2) -0.002(2)
C4 0.018(2) 0.018(3) 0.021(2) 0.001(2) -0.0006(18) -0.0086(19)
C5 0.014(2) 0.014(3) 0.020(2) 0.004(2) -0.0006(17) -0.0060(18)
C6 0.012(2) 0.023(3) 0.012(2) 0.001(2) -0.0016(16) 0.0013(19)
C7 0.020(2) 0.013(3) 0.017(2) 0.0030(19) -0.0047(17) -0.0002(19)
C8 0.018(2) 0.019(3) 0.022(2) 0.002(2) 0.0038(18) -0.0048(19)
C9 0.030(3) 0.018(3) 0.036(3) -0.005(2) 0.006(2) -0.001(2)
C10 0.029(3) 0.017(3) 0.036(3) -0.010(2) 0.008(2) -0.008(2)
C11 0.014(2) 0.027(3) 0.010(2) 0.003(2) 0.0036(17) -0.008(2)
C12 0.011(2) 0.017(3) 0.016(2) 0.004(2) -0.0049(16) -0.0031(18)

loop_
_atom_type_symbol
_atom_type_description
_atom_type_scat_dispersion_real
_atom_type_scat_dispersion_imag
_atom_type_scat_source
C C 0.0033 0.0016 'International Tables Vol C Tables 4.2.6.8 and 6.1.1.4'
H H 0.0000 0.0000 'International Tables Vol C Tables 4.2.6.8 and 6.1.1.4'
Ag Ag -0.8971 1.1015 'International Tables Vol C Tables 4.2.6.8 and 6.1.1.4'
Er Er -0.2586 4.9576 'International Tables Vol C Tables 4.2.6.8 and 6.1.1.4'
N N 0.0061 0.0033 'International Tables Vol C Tables 4.2.6.8 and 6.1.1.4'
O O 0.0106 0.0060 'International Tables Vol C Tables 4.2.6.8 and 6.1.1.4'

loop_
_geom_angle_atom_site_label_1
_geom_angle_atom_site_label_2
_geom_angle_atom_site_label_3
_geom_angle
_geom_angle_site_symmetry_1
_geom_angle_site_symmetry_3
O1 Er1 O1 102.16(19) . 2_553
O1 Er1 O4 81.85(11) . 2_554
O1 Er1 O4 82.96(11) 2_553 2_554
O1 Er1 O4 82.96(11) . 1_554
O1 Er1 O4 81.85(11) 2_553 1_554
O4 Er1 O4 155.72(16) 2_554 1_554
O1 Er1 O4 143.78(11) . 5_554
O1 Er1 O4 96.91(11) 2_553 5_554
O4 Er1 O4 131.31(10) 2_554 5_554
O4 Er1 O4 69.52(12) 1_554 5_554
O1 Er1 O4 96.91(11) . 6
O1 Er1 O4 143.78(11) 2_553 6
O4 Er1 O4 69.52(12) 2_554 6
O4 Er1 O4 131.31(10) 1_554 6
O4 Er1 O4 84.92(14) 5_554 6
O1 Er1 O3 160.97(11) . 5_554
O1 Er1 O3 80.18(13) 2_553 5_554
O4 Er1 O3 79.69(11) 2_554 5_554
O4 Er1 O3 115.99(10) 1_554 5_554
O4 Er1 O3 52.74(10) 5_554 5_554
O4 Er1 O3 72.28(11) 6 5_554
O1 Er1 O3 80.18(13) . 6
O1 Er1 O3 160.97(11) 2_553 6
O4 Er1 O3 115.99(10) 2_554 6
O4 Er1 O3 79.69(11) 1_554 6
O4 Er1 O3 72.28(11) 5_554 6
O4 Er1 O3 52.74(10) 6 6
O3 Er1 O3 103.86(16) 5_554 6
O1 Er1 C12 166.03(13) . 5_554
O1 Er1 C12 91.08(13) 2_553 5_554
O4 Er1 C12 104.48(12) 2_554 5_554
O4 Er1 C12 94.65(11) 1_554 5_554
O4 Er1 C12 27.02(10) 5_554 5_554
O4 Er1 C12 74.29(11) 6 5_554
O3 Er1 C12 26.04(11) 5_554 5_554
O3 Er1 C12 85.85(12) 6 5_554
O1 Er1 C12 91.08(13) . 6
O1 Er1 C12 166.03(13) 2_553 6
O4 Er1 C12 94.65(11) 2_554 6
O4 Er1 C12 104.48(12) 1_554 6
O4 Er1 C12 74.29(11) 5_554 6
O4 Er1 C12 27.02(10) 6 6
O3 Er1 C12 85.85(12) 5_554 6
O3 Er1 C12 26.04(11) 6 6
C12 Er1 C12 76.14(17) 5_554 6
O1 Er1 Er1 115.54(8) . 5_553
O1 Er1 Er1 89.49(8) 2_553 5_553
O4 Er1 Er1 162.25(7) 2_554 5_553
O4 Er1 Er1 35.80(8) 1_554 5_553
O4 Er1 Er1 33.72(7) 5_554 5_553
O4 Er1 Er1 109.63(7) 6 5_553
O3 Er1 Er1 83.21(7) 5_554 5_553
O3 Er1 Er1 72.77(8) 6 5_553
C12 Er1 Er1 59.45(8) 5_554 5_553
C12 Er1 Er1 88.80(8) 6 5_553
O1 Er1 Er1 89.49(8) . 5_554
O1 Er1 Er1 115.54(8) 2_553 5_554
O4 Er1 Er1 35.80(8) 2_554 5_554
O4 Er1 Er1 162.25(7) 1_554 5_554
O4 Er1 Er1 109.63(7) 5_554 5_554
O4 Er1 Er1 33.72(7) 6 5_554
O3 Er1 Er1 72.77(8) 5_554 5_554
O3 Er1 Er1 83.21(7) 6 5_554
C12 Er1 Er1 88.80(8) 5_554 5_554
C12 Er1 Er1 59.45(8) 6 5_554
Er1 Er1 Er1 140.725(16) 5_553 5_554
N1 Ag1 N1 180.00(10) . 7
C11 O1 Er1 153.1(3) . .
C12 O3 Er1 93.9(2) . 5_554
C12 O4 Er1 147.7(3) . 1_556
C12 O4 Er1 92.9(3) . 5_554
Er1 O4 Er1 110.48(12) 1_556 5_554
C5 N1 C1 119.0(4) . .
C5 N1 Ag1 117.8(3) . .
C1 N1 Ag1 122.4(3) . .
C10 N2 C6 117.6(4) . .
N1 C1 C2 122.1(4) . .
N1 C1 H1 118.9 . .
C2 C1 H1 118.9 . .
C1 C2 C3 119.3(5) . .
C1 C2 H2 120.3 . .
C3 C2 H2 120.3 . .
C2 C3 C4 119.8(4) . .
C2 C3 H3 120.1 . .
C4 C3 H3 120.1 . .
C3 C4 C5 118.1(4) . .
C3 C4 C11 120.9(4) . .
C5 C4 C11 120.9(4) . .
N1 C5 C4 121.5(4) . .
N1 C5 C6 115.5(4) . .
C4 C5 C6 123.0(4) . .
N2 C6 C7 122.3(4) . .
N2 C6 C5 113.7(4) . .
C7 C6 C5 124.0(4) . .
C8 C7 C6 117.8(4) . .
C8 C7 C12 119.2(4) . .
C6 C7 C12 123.0(4) . .
C9 C8 C7 120.1(4) . .
C9 C8 H8 120.0 . .
C7 C8 H8 120.0 . .
C8 C9 C10 117.4(5) . .
C8 C9 H9 121.3 . .
C10 C9 H9 121.3 . .
N2 C10 C9 124.5(5) . .
N2 C10 H10 117.8 . .
C9 C10 H10 117.8 . .
O2 C11 O1 125.8(4) . .
O2 C11 C4 119.3(4) . .
O1 C11 C4 114.9(4) . .
O3 C12 O4 119.0(4) . .
O3 C12 C7 122.1(4) . .
O4 C12 C7 118.7(4) . .
O3 C12 Er1 60.1(2) . 5_554
O4 C12 Er1 60.1(2) . 5_554
C7 C12 Er1 165.6(3) . 5_554

loop_
_geom_bond_atom_site_label_1
_geom_bond_atom_site_label_2
_geom_bond_distance
_geom_bond_site_symmetry_2
Er1 O1 2.165(3) .
Er1 O1 2.165(3) 2_553
Er1 O4 2.332(3) 2_554
Er1 O4 2.332(3) 1_554
Er1 O4 2.458(3) 5_554
Er1 O4 2.458(3) 6
Er1 O3 2.460(3) 5_554
Er1 O3 2.460(3) 6
Er1 C12 2.832(5) 5_554
Er1 C12 2.832(4) 6
Er1 Er1 3.9355(2) 5_553
Er1 Er1 3.9355(2) 5_554
Ag1 N1 2.139(4) .
Ag1 N1 2.139(4) 7
O1 C11 1.281(5) .
O2 C11 1.222(6) .
O3 C12 1.246(5) .
O3 Er1 2.460(3) 5_554
O4 C12 1.288(5) .
O4 Er1 2.332(3) 1_556
O4 Er1 2.458(3) 5_554
N1 C5 1.346(5) .
N1 C1 1.351(6) .
N2 C10 1.331(6) .
N2 C6 1.338(6) .
C1 C2 1.371(7) .
C1 H1 0.9300 .
C2 C3 1.375(7) .
C2 H2 0.9300 .
C3 C4 1.385(6) .
C3 H3 0.9300 .
C4 C5 1.405(6) .
C4 C11 1.507(6) .
C5 C6 1.497(6) .
C6 C7 1.404(6) .
C7 C8 1.394(6) .
C7 C12 1.493(6) .
C8 C9 1.369(7) .
C8 H8 0.9300 .
C9 C10 1.386(7) .
C9 H9 0.9300 .
C10 H10 0.9300 .
C12 Er1 2.832(4) 5_554
